data_4338601
loop_
_publ_author_name
'Khanra, Sumit'
'Konar, Sanjit'
'Clearfield, Abraham'
'Helliwell, Madeleine'
'McInnes, Eric J. L.'
'Tolis, Evangelos'
'Tuna, Floriana'
'Winpenny, Richard E. P.'

_publ_section_title
;
 Synthesis, Structural and Magnetochemical Studies of Iron Phosphonate
 Cages Based on {Fe3O}7+ Core
;
_journal_coden_ASTM INOCAJ
_journal_issue 12
_journal_name_full 'Inorganic Chemistry'
_journal_page_first 5338
_journal_page_last 5349
_journal_paper_doi 10.1021/ic9003214
_journal_volume 48
_journal_year 2009
_chemical_formula_sum 'C59.5 H102.25 Fe6 N2.75 O26 P2'
_chemical_formula_weight 1669.23
_space_group_IT_number 14
_symmetry_cell_setting monoclinic
_symmetry_space_group_name_Hall '-P 2yn'
_symmetry_space_group_name_H-M 'P 1 21/n 1'
_atom_sites_solution_hydrogens geom
_atom_sites_solution_primary direct
_atom_sites_solution_secondary difmap
_audit_creation_method SHELXL-97
_cell_angle_alpha 90.00
_cell_angle_beta 98.135(5)
_cell_angle_gamma 90.00
_cell_formula_units_Z 4
_cell_length_a 14.9882(8)
_cell_length_b 23.7909(12)
_cell_length_c 24.8382(12)
_cell_measurement_temperature 100(2)
_cell_volume 8767.8(8)
_computing_cell_refinement
;
CrysAlis RED, Oxford Diffraction Ltd.,
Version 1.171.32.4 (release 27-04-2006 CrysAlis171 .NET)
(compiled Apr 27 2007,17:53:11)
;
_computing_data_collection
;
CrysAlis CCD, Oxford Diffraction Ltd.,
Version 1.171.32.4 (release 27-04-2006 CrysAlis171 .NET)
(compiled Apr 27 2007,17:53:11)
;
_computing_data_reduction
;
CrysAlis RED, Oxford Diffraction Ltd.,
Version 1.171.32.4 (release 27-04-2006 CrysAlis171 .NET)
(compiled Apr 27 2007,17:53:11)
;
_computing_molecular_graphics 'Bruker SHELXTL'
_computing_publication_material 'Bruker SHELXTL'
_computing_structure_refinement 'Bruker SHELXTL'
_computing_structure_solution 'Bruker SHELXTL'
_diffrn_ambient_temperature 100(2)
_diffrn_measured_fraction_theta_full 0.830
_diffrn_measured_fraction_theta_max 0.830
_diffrn_measurement_device_type 'CCD area detector'
_diffrn_measurement_method 'phi and omega scans'
_diffrn_radiation_monochromator graphite
_diffrn_radiation_source 'fine-focus sealed tube'
_diffrn_radiation_type MoK\a
_diffrn_radiation_wavelength 0.71073
_diffrn_reflns_av_R_equivalents 0.0427
_diffrn_reflns_av_sigmaI/netI 0.0673
_diffrn_reflns_limit_h_max 16
_diffrn_reflns_limit_h_min -16
_diffrn_reflns_limit_k_max 26
_diffrn_reflns_limit_k_min -19
_diffrn_reflns_limit_l_max 27
_diffrn_reflns_limit_l_min -27
_diffrn_reflns_number 43785
_diffrn_reflns_theta_full 23.87
_diffrn_reflns_theta_max 23.87
_diffrn_reflns_theta_min 2.70
_exptl_absorpt_coefficient_mu 1.068
_exptl_absorpt_correction_type none
_exptl_crystal_colour brown
_exptl_crystal_density_diffrn 1.265
_exptl_crystal_density_method 'not measured'
_exptl_crystal_description plate
_exptl_crystal_F_000 3490
_exptl_crystal_size_max 0.4
_exptl_crystal_size_mid 0.2
_exptl_crystal_size_min 0.1
_platon_squeeze_details
;
;
_refine_diff_density_max 1.047
_refine_diff_density_min -0.683
_refine_diff_density_rms 0.118
_refine_ls_extinction_method none
_refine_ls_goodness_of_fit_ref 1.144
_refine_ls_hydrogen_treatment constr
_refine_ls_matrix_type full
_refine_ls_number_parameters 885
_refine_ls_number_reflns 11238
_refine_ls_number_restraints 507
_refine_ls_restrained_S_all 1.167
_refine_ls_R_factor_all 0.1163
_refine_ls_R_factor_gt 0.0693
_refine_ls_shift/su_max 0.006
_refine_ls_shift/su_mean 0.000
_refine_ls_structure_factor_coef Fsqd
_refine_ls_weighting_details 'calc w=1/[\s^2^(Fo^2^)+(0.1297P)^2^+16.3128P] where P=(Fo^2^+2Fc^2^)/3'
_refine_ls_weighting_scheme calc
_refine_ls_wR_factor_gt 0.1856
_refine_ls_wR_factor_ref 0.2426
_reflns_number_gt 6782
_reflns_number_total 11238
_reflns_threshold_expression >2sigma(I)
_cod_data_source_file ic9003214_si_001.cif
_cod_data_source_block repw886sq
_cod_original_sg_symbol_H-M P21/n
_cod_original_formula_sum 'C59.50 H102.25 Fe6 N2.75 O26 P2'
_cod_database_code 4338601

loop_
_symmetry_equiv_pos_as_xyz
'x, y, z'
'-x+1/2, y+1/2, -z+1/2'
'-x, -y, -z'
'x-1/2, -y-1/2, z-1/2'

loop_
_atom_site_label
_atom_site_type_symbol
_atom_site_fract_x
_atom_site_fract_y
_atom_site_fract_z
_atom_site_U_iso_or_equiv
_atom_site_adp_type
_atom_site_occupancy
_atom_site_symmetry_multiplicity
_atom_site_calc_flag
_atom_site_refinement_flags
_atom_site_disorder_assembly
_atom_site_disorder_group
Fe1 Fe 0.22210(7) 0.67728(4) 0.23728(4) 0.0322(3) Uani 1 1 d . D .
Fe2 Fe 0.16680(8) 0.81365(5) 0.21947(5) 0.0439(4) Uani 1 1 d . D .
Fe3 Fe 0.35806(9) 0.78201(5) 0.28649(4) 0.0427(4) Uani 1 1 d . D .
Fe4 Fe 0.26347(7) 0.85463(5) 0.12142(4) 0.0355(3) Uani 1 1 d . D .
Fe5 Fe 0.37266(8) 0.74248(5) 0.08382(4) 0.0406(4) Uani 1 1 d . . .
Fe6 Fe 0.45481(7) 0.82356(5) 0.18881(4) 0.0352(3) Uani 1 1 d . . .
P1 P 0.42431(13) 0.68678(9) 0.20484(9) 0.0348(5) Uani 1 1 d . . .
P2 P 0.16995(14) 0.72767(9) 0.11516(9) 0.0359(5) Uani 1 1 d . . .
O1 O 0.2474(3) 0.7566(2) 0.2481(2) 0.0367(13) Uani 1 1 d . . .
O2 O 0.3650(3) 0.8060(2) 0.12984(18) 0.0304(12) Uani 1 1 d . D .
O3 O 0.2698(3) 0.8626(2) 0.20243(19) 0.0324(12) Uani 1 1 d . . .
O4 O 0.3594(4) 0.8478(2) 0.23389(19) 0.0376(14) Uani 1 1 d . D .
O5 O 0.3449(3) 0.6577(2) 0.22223(19) 0.0333(13) Uani 1 1 d . D .
O6 O 0.4356(3) 0.7470(2) 0.2296(2) 0.0401(14) Uani 1 1 d . D .
O7 O 0.4207(3) 0.6905(2) 0.1433(2) 0.0410(14) Uani 1 1 d . D .
O8 O 0.1685(3) 0.6856(2) 0.16104(19) 0.0321(12) Uani 1 1 d . D .
O9 O 0.1742(3) 0.7894(2) 0.1376(2) 0.0362(13) Uani 1 1 d . D .
O10 O 0.2466(4) 0.7173(2) 0.0825(2) 0.0405(14) Uani 1 1 d . D .
O11 O 0.0968(4) 0.6842(2) 0.2602(3) 0.0559(18) Uani 1 1 d . . .
O12 O 0.0563(4) 0.7710(3) 0.2286(3) 0.067(2) Uani 1 1 d . . .
O13 O 0.1646(5) 0.8519(3) 0.2918(3) 0.076(2) Uani 1 1 d . . .
O14 O 0.2990(6) 0.8281(3) 0.3389(2) 0.073(2) Uani 1 1 d . . .
O15 O 0.3753(5) 0.7188(3) 0.3388(2) 0.066(2) Uani 1 1 d . . .
O16 O 0.2612(5) 0.6579(2) 0.3177(2) 0.0524(17) Uani 1 1 d . . .
O17 O 0.4758(5) 0.8141(3) 0.3232(2) 0.0602(18) Uani 1 1 d . . .
O18 O 0.5449(4) 0.8429(3) 0.2549(3) 0.0571(17) Uani 1 1 d . D .
O19 O 0.1544(4) 0.9048(2) 0.1160(2) 0.0509(16) Uani 1 1 d . . .
O20 O 0.0841(4) 0.8757(2) 0.1852(3) 0.0630(19) Uani 1 1 d . . .
O21 O 0.2409(4) 0.8488(2) 0.0406(2) 0.0504(16) Uani 1 1 d . . .
O22 O 0.3368(5) 0.7868(3) 0.0137(2) 0.0634(19) Uani 1 1 d . D .
O23 O 0.3376(4) 0.9240(2) 0.1149(2) 0.0460(15) Uani 1 1 d . . .
O24 O 0.4722(4) 0.9019(2) 0.1627(2) 0.0432(14) Uani 1 1 d . B .
O25 O 0.4996(5) 0.7608(3) 0.0718(3) 0.0659(19) Uani 1 1 d . C .
O26 O 0.5580(4) 0.7961(3) 0.1529(3) 0.0622(18) Uani 1 1 d . C .
N1 N 0.1867(4) 0.5886(3) 0.2291(2) 0.0333(16) Uani 1 1 d D . .
C1 C 0.5238(6) 0.6465(4) 0.2306(5) 0.065(2) Uani 1 1 d U D .
C2 C 0.5329(7) 0.6427(4) 0.2928(4) 0.081(3) Uani 1 1 d U . .
H2A H 0.5837 0.6196 0.3062 0.121 Uiso 1 1 calc R D .
H2B H 0.4791 0.6265 0.3031 0.121 Uiso 1 1 calc R . .
H2C H 0.5415 0.6797 0.3081 0.121 Uiso 1 1 calc R . .
C3 C 0.6067(6) 0.6729(5) 0.2121(6) 0.091(3) Uani 1 1 d U . .
H3A H 0.6114 0.7114 0.2237 0.136 Uiso 1 1 calc R D .
H3B H 0.6014 0.6713 0.1732 0.136 Uiso 1 1 calc R . .
H3C H 0.6596 0.6528 0.2278 0.136 Uiso 1 1 calc R . .
C4 C 0.5118(7) 0.5852(4) 0.2070(5) 0.073(3) Uani 1 1 d U . .
H4A H 0.5019 0.5867 0.1680 0.110 Uiso 1 1 calc R D .
H4B H 0.4609 0.5677 0.2198 0.110 Uiso 1 1 calc R . .
H4C H 0.5651 0.5636 0.2189 0.110 Uiso 1 1 calc R . .
C5 C 0.0656(6) 0.7187(4) 0.0689(5) 0.070(3) Uani 1 1 d U D .
C6 C 0.0602(7) 0.6593(4) 0.0477(4) 0.076(3) Uani 1 1 d U . .
H6A H 0.0056 0.6546 0.0228 0.114 Uiso 1 1 calc R D .
H6B H 0.0604 0.6336 0.0775 0.114 Uiso 1 1 calc R . .
H6C H 0.1111 0.6518 0.0293 0.114 Uiso 1 1 calc R . .
C7 C 0.0670(8) 0.7602(5) 0.0209(5) 0.095(4) Uani 1 1 d U . .
H7A H 0.1227 0.7561 0.0063 0.143 Uiso 1 1 calc R D .
H7B H 0.0618 0.7980 0.0336 0.143 Uiso 1 1 calc R . .
H7C H 0.0175 0.7521 -0.0070 0.143 Uiso 1 1 calc R . .
C8 C -0.0136(6) 0.7301(5) 0.1011(5) 0.089(3) Uani 1 1 d U . .
H8A H -0.0696 0.7261 0.0774 0.133 Uiso 1 1 calc R D .
H8B H -0.0089 0.7677 0.1155 0.133 Uiso 1 1 calc R . .
H8C H -0.0115 0.7038 0.1306 0.133 Uiso 1 1 calc R . .
C9 C 0.0436(7) 0.7259(5) 0.2531(4) 0.070(3) Uani 1 1 d U A .
C10 C -0.0611(12) 0.7195(7) 0.2603(6) 0.071(4) Uiso 0.543(11) 1 d PDU A 1
C11 C -0.085(2) 0.6574(8) 0.2597(12) 0.095(8) Uiso 0.543(11) 1 d PDU A 1
H11A H -0.0921 0.6436 0.2231 0.143 Uiso 0.543(11) 1 calc PR A 1
H11B H -0.1410 0.6526 0.2742 0.143 Uiso 0.543(11) 1 calc PR A 1
H11C H -0.0384 0.6369 0.2816 0.143 Uiso 0.543(11) 1 calc PR A 1
C12 C -0.0493(16) 0.7484(10) 0.3162(7) 0.091(6) Uiso 0.543(11) 1 d PDU A 1
H12A H -0.0345 0.7873 0.3121 0.136 Uiso 0.543(11) 1 calc PR A 1
H12B H -0.0016 0.7303 0.3399 0.136 Uiso 0.543(11) 1 calc PR A 1
H12C H -0.1044 0.7456 0.3316 0.136 Uiso 0.543(11) 1 calc PR A 1
C13 C -0.1307(11) 0.7503(7) 0.2195(7) 0.065(5) Uiso 0.543(11) 1 d PDU A 1
H13A H -0.1165 0.7897 0.2196 0.097 Uiso 0.543(11) 1 calc PR A 1
H13B H -0.1897 0.7452 0.2295 0.097 Uiso 0.543(11) 1 calc PR A 1
H13C H -0.1293 0.7353 0.1837 0.097 Uiso 0.543(11) 1 calc PR A 1
C10A C -0.0283(13) 0.7194(7) 0.2946(8) 0.064(4) Uiso 0.457(11) 1 d PDU A 2
C11A C -0.0853(19) 0.6693(9) 0.2743(11) 0.070(7) Uiso 0.457(11) 1 d PDU A 2
H11D H -0.0495 0.6357 0.2793 0.105 Uiso 0.457(11) 1 calc PR A 2
H11E H -0.1072 0.6740 0.2363 0.105 Uiso 0.457(11) 1 calc PR A 2
H11F H -0.1353 0.6662 0.2943 0.105 Uiso 0.457(11) 1 calc PR A 2
C12A C 0.0064(17) 0.7084(11) 0.3548(8) 0.092(8) Uiso 0.457(11) 1 d PDU A 2
H12D H 0.0426 0.7396 0.3695 0.137 Uiso 0.457(11) 1 calc PR A 2
H12E H 0.0421 0.6747 0.3581 0.137 Uiso 0.457(11) 1 calc PR A 2
H12F H -0.0439 0.7040 0.3745 0.137 Uiso 0.457(11) 1 calc PR A 2
C13A C -0.0825(14) 0.7737(8) 0.2869(9) 0.067(6) Uiso 0.457(11) 1 d PDU A 2
H13D H -0.0449 0.8048 0.3004 0.101 Uiso 0.457(11) 1 calc PR A 2
H13E H -0.1331 0.7714 0.3065 0.101 Uiso 0.457(11) 1 calc PR A 2
H13F H -0.1035 0.7792 0.2489 0.101 Uiso 0.457(11) 1 calc PR A 2
C14 C 0.2223(15) 0.8525(5) 0.3337(6) 0.099(4) Uani 1 1 d U D .
C15 C 0.2020(13) 0.8854(6) 0.3850(6) 0.129(4) Uani 1 1 d U . .
C16 C 0.1626(14) 0.8418(6) 0.4199(6) 0.162(6) Uani 1 1 d U D .
H16A H 0.1551 0.8582 0.4543 0.244 Uiso 1 1 calc R . .
H16B H 0.2028 0.8103 0.4257 0.244 Uiso 1 1 calc R . .
H16C H 0.1052 0.8295 0.4016 0.244 Uiso 1 1 calc R . .
C17 C 0.2907(15) 0.9125(8) 0.4138(7) 0.182(6) Uani 1 1 d U D .
H17A H 0.2898 0.9132 0.4523 0.273 Uiso 1 1 calc R . .
H17B H 0.2955 0.9502 0.4007 0.273 Uiso 1 1 calc R . .
H17C H 0.3413 0.8909 0.4060 0.273 Uiso 1 1 calc R . .
C18 C 0.1327(13) 0.9288(5) 0.3664(6) 0.148(5) Uani 1 1 d U D .
H18A H 0.0825 0.9114 0.3444 0.221 Uiso 1 1 calc R . .
H18B H 0.1584 0.9569 0.3455 0.221 Uiso 1 1 calc R . .
H18C H 0.1124 0.9461 0.3975 0.221 Uiso 1 1 calc R . .
C19 C 0.3268(10) 0.6787(4) 0.3502(4) 0.073(3) Uani 1 1 d U D .
C20 C 0.3484(10) 0.6564(5) 0.4094(4) 0.088(3) Uani 1 1 d U . .
C21 C 0.4501(10) 0.6412(5) 0.4219(4) 0.097(3) Uani 1 1 d U D .
H21A H 0.4653 0.6330 0.4599 0.145 Uiso 1 1 calc R . .
H21B H 0.4856 0.6723 0.4124 0.145 Uiso 1 1 calc R . .
H21C H 0.4622 0.6088 0.4010 0.145 Uiso 1 1 calc R . .
C22 C 0.2966(10) 0.6051(5) 0.4161(4) 0.107(4) Uani 1 1 d U D .
H22A H 0.2338 0.6144 0.4137 0.160 Uiso 1 1 calc R . .
H22B H 0.3170 0.5888 0.4510 0.160 Uiso 1 1 calc R . .
H22C H 0.3050 0.5788 0.3880 0.160 Uiso 1 1 calc R . .
C23 C 0.3283(9) 0.7055(5) 0.4447(3) 0.084(3) Uani 1 1 d U D .
H23A H 0.2674 0.7178 0.4339 0.126 Uiso 1 1 calc R . .
H23B H 0.3690 0.7358 0.4404 0.126 Uiso 1 1 calc R . .
H23C H 0.3358 0.6940 0.4821 0.126 Uiso 1 1 calc R . .
C24 C 0.5423(8) 0.8346(4) 0.3037(5) 0.065(3) Uani 1 1 d U D .
C25 C 0.6230(8) 0.8527(5) 0.3429(5) 0.084(3) Uani 1 1 d U . .
C26 C 0.6128(10) 0.8333(7) 0.4018(5) 0.123(4) Uani 1 1 d U D .
H26A H 0.5634 0.8530 0.4140 0.185 Uiso 1 1 calc R . .
H26B H 0.6673 0.8415 0.4258 0.185 Uiso 1 1 calc R . .
H26C H 0.6014 0.7936 0.4019 0.185 Uiso 1 1 calc R . .
C27 C 0.6311(9) 0.9150(5) 0.3399(7) 0.132(5) Uani 1 1 d U D .
H27A H 0.6337 0.9260 0.3030 0.199 Uiso 1 1 calc R . .
H27B H 0.6851 0.9269 0.3625 0.199 Uiso 1 1 calc R . .
H27C H 0.5798 0.9322 0.3524 0.199 Uiso 1 1 calc R . .
C28 C 0.7062(7) 0.8241(5) 0.3250(5) 0.093(3) Uani 1 1 d U D .
H28A H 0.7054 0.7847 0.3332 0.140 Uiso 1 1 calc R . .
H28B H 0.7600 0.8407 0.3440 0.140 Uiso 1 1 calc R . .
H28C H 0.7051 0.8291 0.2865 0.140 Uiso 1 1 calc R . .
C29 C 0.0884(6) 0.9034(4) 0.1424(5) 0.057(2) Uani 1 1 d U D .
C30 C 0.0090(7) 0.9424(4) 0.1222(5) 0.076(2) Uani 1 1 d U . .
C31 C -0.0760(7) 0.9068(5) 0.1159(7) 0.129(4) Uani 1 1 d U D .
H31A H -0.0748 0.8808 0.0865 0.194 Uiso 1 1 calc R . .
H31B H -0.1279 0.9307 0.1082 0.194 Uiso 1 1 calc R . .
H31C H -0.0791 0.8865 0.1489 0.194 Uiso 1 1 calc R . .
C32 C 0.0075(7) 0.9882(4) 0.1653(5) 0.086(3) Uani 1 1 d U D .
H32A H -0.0045 0.9716 0.1987 0.128 Uiso 1 1 calc R . .
H32B H -0.0388 1.0151 0.1531 0.128 Uiso 1 1 calc R . .
H32C H 0.0649 1.0068 0.1711 0.128 Uiso 1 1 calc R . .
C33 C 0.0188(9) 0.9690(5) 0.0684(5) 0.099(3) Uani 1 1 d U D .
H33A H 0.0710 0.9928 0.0725 0.149 Uiso 1 1 calc R . .
H33B H -0.0338 0.9910 0.0561 0.149 Uiso 1 1 calc R . .
H33C H 0.0254 0.9401 0.0422 0.149 Uiso 1 1 calc R . .
C34 C 0.2862(10) 0.8286(5) 0.0060(4) 0.072(3) Uani 1 1 d U D .
C35 C 0.2758(9) 0.8550(5) -0.0505(4) 0.085(3) Uani 1 1 d U . .
C36 C 0.2447(8) 0.8138(5) -0.0930(3) 0.073(3) Uani 1 1 d U D .
H36A H 0.1872 0.7991 -0.0870 0.109 Uiso 1 1 calc R . .
H36B H 0.2874 0.7837 -0.0918 0.109 Uiso 1 1 calc R . .
H36C H 0.2389 0.8317 -0.1280 0.109 Uiso 1 1 calc R . .
C37 C 0.3752(10) 0.8724(6) -0.0588(5) 0.135(4) Uani 1 1 d U D .
H37A H 0.3730 0.8958 -0.0905 0.203 Uiso 1 1 calc R . .
H37B H 0.4098 0.8393 -0.0634 0.203 Uiso 1 1 calc R . .
H37C H 0.4029 0.8928 -0.0275 0.203 Uiso 1 1 calc R . .
C38 C 0.2145(13) 0.9045(6) -0.0527(4) 0.139(4) Uani 1 1 d U D .
H38A H 0.2039 0.9188 -0.0891 0.209 Uiso 1 1 calc R . .
H38B H 0.2419 0.9332 -0.0286 0.209 Uiso 1 1 calc R . .
H38C H 0.1583 0.8934 -0.0416 0.209 Uiso 1 1 calc R . .
C39 C 0.4201(7) 0.9339(4) 0.1305(4) 0.049(2) Uani 1 1 d U B .
C40 C 0.4617(6) 0.9892(4) 0.1121(3) 0.059(2) Uani 1 1 d DU . .
C41 C 0.4035(9) 1.0115(5) 0.0602(5) 0.074(3) Uani 0.778(10) 1 d PDU B 1
H41A H 0.4052 0.9853 0.0310 0.112 Uiso 0.778(10) 1 calc PR B 1
H41B H 0.4266 1.0471 0.0504 0.112 Uiso 0.778(10) 1 calc PR B 1
H41C H 0.3424 1.0160 0.0670 0.112 Uiso 0.778(10) 1 calc PR B 1
C42 C 0.4616(11) 1.0283(5) 0.1576(5) 0.081(3) Uani 0.778(10) 1 d PDU B 1
H42A H 0.4009 1.0341 0.1645 0.122 Uiso 0.778(10) 1 calc PR B 1
H42B H 0.4870 1.0636 0.1486 0.122 Uiso 0.778(10) 1 calc PR B 1
H42C H 0.4970 1.0130 0.1894 0.122 Uiso 0.778(10) 1 calc PR B 1
C43 C 0.5498(8) 0.9743(6) 0.0939(6) 0.086(4) Uani 0.778(10) 1 d PDU B 1
H43A H 0.5396 0.9483 0.0642 0.129 Uiso 0.778(10) 1 calc PR B 1
H43B H 0.5887 0.9573 0.1236 0.129 Uiso 0.778(10) 1 calc PR B 1
H43C H 0.5777 1.0077 0.0824 0.129 Uiso 0.778(10) 1 calc PR B 1
C41A C 0.545(2) 1.002(2) 0.1544(14) 0.079(7) Uiso 0.222(10) 1 d PDU B 2
H41D H 0.5261 1.0111 0.1886 0.119 Uiso 0.222(10) 1 calc PR B 2
H41E H 0.5779 1.0328 0.1421 0.119 Uiso 0.222(10) 1 calc PR B 2
H41F H 0.5834 0.9692 0.1588 0.119 Uiso 0.222(10) 1 calc PR B 2
C42A C 0.394(2) 1.0365(15) 0.1144(18) 0.078(7) Uiso 0.222(10) 1 d PDU B 2
H42D H 0.3791 1.0392 0.1506 0.117 Uiso 0.222(10) 1 calc PR B 2
H42E H 0.3409 1.0289 0.0893 0.117 Uiso 0.222(10) 1 calc PR B 2
H42F H 0.4204 1.0713 0.1048 0.117 Uiso 0.222(10) 1 calc PR B 2
C43A C 0.489(3) 0.978(2) 0.0571(10) 0.082(7) Uiso 0.222(10) 1 d PDU B 2
H43D H 0.5312 0.9476 0.0597 0.123 Uiso 0.222(10) 1 calc PR B 2
H43E H 0.5167 1.0113 0.0448 0.123 Uiso 0.222(10) 1 calc PR B 2
H43F H 0.4368 0.9687 0.0318 0.123 Uiso 0.222(10) 1 calc PR B 2
C44 C 0.5633(7) 0.7802(5) 0.1037(5) 0.068(3) Uani 1 1 d U . .
C45 C 0.6408(11) 0.7937(6) 0.0722(6) 0.059(4) Uiso 0.535(12) 1 d PDU C 1
C46 C 0.7078(13) 0.8310(8) 0.1073(8) 0.076(6) Uiso 0.535(12) 1 d PDU C 1
H46A H 0.7573 0.8397 0.0881 0.113 Uiso 0.535(12) 1 calc PR C 1
H46B H 0.7298 0.8118 0.1405 0.113 Uiso 0.535(12) 1 calc PR C 1
H46C H 0.6785 0.8652 0.1156 0.113 Uiso 0.535(12) 1 calc PR C 1
C47 C 0.6134(14) 0.8250(9) 0.0178(7) 0.086(6) Uiso 0.535(12) 1 d PDU C 1
H47A H 0.5717 0.8024 -0.0058 0.130 Uiso 0.535(12) 1 calc PR C 1
H47B H 0.6661 0.8320 0.0009 0.130 Uiso 0.535(12) 1 calc PR C 1
H47C H 0.5856 0.8601 0.0247 0.130 Uiso 0.535(12) 1 calc PR C 1
C48 C 0.6821(15) 0.7390(7) 0.0560(8) 0.054(5) Uiso 0.535(12) 1 d PDU C 1
H48A H 0.6372 0.7175 0.0334 0.081 Uiso 0.535(12) 1 calc PR C 1
H48B H 0.7039 0.7179 0.0880 0.081 Uiso 0.535(12) 1 calc PR C 1
H48C H 0.7311 0.7472 0.0362 0.081 Uiso 0.535(12) 1 calc PR C 1
C45A C 0.6746(13) 0.7797(7) 0.1039(7) 0.062(4) Uiso 0.465(12) 1 d PDU C 2
C46A C 0.7439(16) 0.7774(10) 0.1552(8) 0.087(8) Uiso 0.465(12) 1 d PDU C 2
H46D H 0.7398 0.7418 0.1729 0.130 Uiso 0.465(12) 1 calc PR C 2
H46E H 0.7322 0.8071 0.1794 0.130 Uiso 0.465(12) 1 calc PR C 2
H46F H 0.8033 0.7818 0.1455 0.130 Uiso 0.465(12) 1 calc PR C 2
C47A C 0.6726(15) 0.8335(8) 0.0711(9) 0.065(6) Uiso 0.465(12) 1 d PDU C 2
H47D H 0.6640 0.8649 0.0940 0.098 Uiso 0.465(12) 1 calc PR C 2
H47E H 0.6239 0.8319 0.0415 0.098 Uiso 0.465(12) 1 calc PR C 2
H47F H 0.7286 0.8377 0.0569 0.098 Uiso 0.465(12) 1 calc PR C 2
C48A C 0.688(2) 0.7269(9) 0.0718(10) 0.075(8) Uiso 0.465(12) 1 d PDU C 2
H48D H 0.6887 0.6947 0.0952 0.112 Uiso 0.465(12) 1 calc PR C 2
H48E H 0.7442 0.7292 0.0576 0.112 Uiso 0.465(12) 1 calc PR C 2
H48F H 0.6396 0.7233 0.0423 0.112 Uiso 0.465(12) 1 calc PR C 2
C49 C 0.2445(6) 0.5476(4) 0.2533(3) 0.048(2) Uani 1 1 d DU D .
H49 H 0.2992 0.5586 0.2729 0.057 Uiso 1 1 calc R . .
C50 C 0.2240(6) 0.4909(4) 0.2496(4) 0.055(2) Uani 1 1 d DU . .
H50 H 0.2645 0.4642 0.2657 0.066 Uiso 1 1 calc R D .
C51 C 0.1425(6) 0.4752(4) 0.2215(4) 0.059(2) Uani 1 1 d DU D .
H51 H 0.1267 0.4374 0.2194 0.071 Uiso 1 1 calc R . .
C52 C 0.0829(6) 0.5155(4) 0.1960(4) 0.057(2) Uani 1 1 d DU . .
H52 H 0.0280 0.5052 0.1762 0.069 Uiso 1 1 calc R D .
C53 C 0.1096(6) 0.5725(3) 0.2015(4) 0.047(2) Uani 1 1 d DU D .
H53 H 0.0708 0.5998 0.1847 0.057 Uiso 1 1 calc R . .
N2 N 0.3896(5) 0.6733(3) 0.0300(2) 0.049(2) Uani 0.638(11) 1 d PD D 1
C54 C 0.4686(12) 0.6375(8) 0.0502(9) 0.130(8) Uiso 0.638(11) 1 d PDU D 1
H54 H 0.4976 0.6454 0.0850 0.157 Uiso 0.638(11) 1 calc PR D 1
C55 C 0.5048(15) 0.5922(9) 0.0223(10) 0.152(7) Uiso 0.638(11) 1 d PDU D 1
H55 H 0.5560 0.5722 0.0368 0.182 Uiso 0.638(11) 1 calc PR D 1
C56 C 0.4580(19) 0.5812(11) -0.0270(11) 0.171(7) Uiso 0.638(11) 1 d PDU D 1
H56 H 0.4725 0.5491 -0.0452 0.206 Uiso 0.638(11) 1 calc PR D 1
C57 C 0.3877(18) 0.6161(11) -0.0525(10) 0.158(7) Uiso 0.638(11) 1 d PDU D 1
H57 H 0.3608 0.6105 -0.0882 0.190 Uiso 0.638(11) 1 calc PR D 1
C58 C 0.3608(16) 0.6614(11) -0.0186(8) 0.151(7) Uiso 0.638(11) 1 d PDU D 1
H58 H 0.3157 0.6849 -0.0355 0.181 Uiso 0.638(11) 1 calc PR D 1
N2A N 0.3896(5) 0.6733(3) 0.0300(2) 0.049(2) Uani 0.362(11) 1 d PD D 2
C54A C 0.352(2) 0.6187(10) 0.0356(14) 0.171(13) Uiso 0.362(11) 1 d PDU D 2
H54A H 0.3256 0.6123 0.0666 0.206 Uiso 0.362(11) 1 calc PR D 2
C55A C 0.352(3) 0.5729(12) -0.0019(18) 0.174(11) Uiso 0.362(11) 1 d PDU D 2
H55A H 0.3279 0.5378 0.0045 0.209 Uiso 0.362(11) 1 calc PR D 2
C56A C 0.388(3) 0.5847(17) -0.0470(17) 0.168(7) Uiso 0.362(11) 1 d PDU D 2
H56A H 0.3852 0.5573 -0.0738 0.201 Uiso 0.362(11) 1 calc PR D 2
C57A C 0.431(3) 0.6363(18) -0.0563(13) 0.163(7) Uiso 0.362(11) 1 d PDU D 2
H57A H 0.4624 0.6421 -0.0854 0.196 Uiso 0.362(11) 1 calc PR D 2
C58A C 0.420(3) 0.6791(15) -0.0163(11) 0.165(9) Uiso 0.362(11) 1 d PDU D 2
H58A H 0.4375 0.7152 -0.0246 0.198 Uiso 0.362(11) 1 calc PR D 2
N1S N 0.2440(18) 0.5413(11) 0.0080(12) 0.135(9) Uiso 0.50 1 d P E 1
C1S C 0.2560(16) 0.5564(11) 0.0531(11) 0.086(7) Uiso 0.50 1 d PU E 1
C2S C 0.2819(10) 0.5766(7) 0.1063(6) 0.036(4) Uiso 0.50 1 d PU E 1
H2S1 H 0.3365 0.5980 0.1076 0.054 Uiso 0.50 1 calc PR E 1
H2S2 H 0.2918 0.5455 0.1310 0.054 Uiso 0.50 1 calc PR E 1
H2S3 H 0.2351 0.6002 0.1166 0.054 Uiso 0.50 1 calc PR E 1

loop_
_atom_site_aniso_label
_atom_site_aniso_U_11
_atom_site_aniso_U_22
_atom_site_aniso_U_33
_atom_site_aniso_U_23
_atom_site_aniso_U_13
_atom_site_aniso_U_12
Fe1 0.0447(7) 0.0221(7) 0.0318(6) 0.0050(5) 0.0130(5) -0.0012(5)
Fe2 0.0501(8) 0.0235(7) 0.0650(8) 0.0068(6) 0.0322(7) 0.0019(6)
Fe3 0.0750(9) 0.0282(7) 0.0249(6) 0.0001(5) 0.0075(6) -0.0103(6)
Fe4 0.0427(7) 0.0278(7) 0.0362(7) 0.0109(5) 0.0061(6) -0.0045(6)
Fe5 0.0580(8) 0.0354(8) 0.0320(6) -0.0040(5) 0.0185(6) -0.0113(6)
Fe6 0.0339(7) 0.0330(7) 0.0384(7) -0.0006(5) 0.0044(5) -0.0083(5)
P1 0.0284(12) 0.0283(13) 0.0460(13) 0.0018(10) -0.0006(10) 0.0000(10)
P2 0.0333(12) 0.0301(13) 0.0416(12) 0.0119(10) -0.0039(10) -0.0065(10)
O1 0.050(3) 0.031(3) 0.032(3) 0.005(2) 0.018(3) -0.002(3)
O2 0.034(3) 0.033(3) 0.026(3) 0.002(2) 0.012(2) -0.009(2)
O3 0.034(3) 0.031(3) 0.034(3) 0.004(2) 0.011(3) 0.000(3)
O4 0.058(4) 0.028(3) 0.030(3) 0.002(2) 0.016(3) -0.011(3)
O5 0.037(3) 0.028(3) 0.032(3) 0.009(2) -0.006(2) 0.003(2)
O6 0.038(3) 0.044(4) 0.035(3) 0.005(3) -0.008(3) 0.003(3)
O7 0.042(3) 0.030(3) 0.052(3) -0.010(3) 0.010(3) -0.002(3)
O8 0.037(3) 0.021(3) 0.037(3) 0.010(2) 0.003(2) -0.007(2)
O9 0.029(3) 0.031(3) 0.046(3) 0.011(3) -0.001(3) -0.001(2)
O10 0.054(4) 0.031(3) 0.034(3) 0.001(2) -0.002(3) -0.012(3)
O11 0.071(4) 0.026(3) 0.082(5) 0.016(3) 0.048(4) 0.005(3)
O12 0.060(4) 0.031(4) 0.123(6) 0.015(4) 0.054(4) -0.002(3)
O13 0.111(6) 0.046(5) 0.087(5) -0.007(4) 0.070(5) -0.003(4)
O14 0.145(7) 0.038(4) 0.045(4) -0.008(3) 0.044(4) -0.007(4)
O15 0.115(6) 0.046(4) 0.031(3) 0.012(3) -0.010(4) -0.016(4)
O16 0.101(5) 0.026(3) 0.031(3) 0.004(3) 0.011(3) -0.017(3)
O17 0.087(5) 0.047(4) 0.038(3) -0.004(3) -0.021(4) -0.011(4)
O18 0.054(4) 0.046(4) 0.062(4) 0.001(3) -0.023(3) -0.013(3)
O19 0.050(4) 0.029(3) 0.069(4) 0.019(3) -0.005(3) -0.001(3)
O20 0.046(4) 0.030(4) 0.119(6) 0.012(4) 0.035(4) 0.012(3)
O21 0.071(4) 0.040(4) 0.036(3) 0.017(3) -0.007(3) -0.017(3)
O22 0.104(6) 0.053(5) 0.034(3) 0.004(3) 0.013(4) -0.022(4)
O23 0.057(4) 0.037(4) 0.046(3) 0.011(3) 0.014(3) -0.017(3)
O24 0.052(4) 0.033(4) 0.047(3) -0.005(3) 0.015(3) -0.019(3)
O25 0.067(5) 0.063(5) 0.080(5) -0.017(4) 0.053(4) -0.019(4)
O26 0.038(4) 0.056(4) 0.097(5) -0.012(4) 0.024(4) -0.010(3)
N1 0.031(4) 0.026(4) 0.042(4) -0.001(3) 0.004(3) -0.005(3)
C1 0.045(5) 0.047(5) 0.096(5) 0.001(5) -0.016(5) 0.000(4)
C2 0.075(7) 0.052(6) 0.097(5) 0.006(5) -0.048(6) 0.020(6)
C3 0.032(5) 0.061(6) 0.174(10) 0.009(7) -0.001(6) 0.013(4)
C4 0.058(6) 0.047(5) 0.111(7) -0.003(5) 0.000(6) 0.017(4)
C5 0.048(5) 0.039(4) 0.108(7) 0.036(4) -0.041(4) -0.012(4)
C6 0.084(7) 0.053(5) 0.076(7) 0.029(4) -0.039(6) -0.023(5)
C7 0.091(7) 0.066(6) 0.104(7) 0.049(6) -0.075(6) -0.026(6)
C8 0.025(5) 0.067(7) 0.160(9) 0.026(6) -0.038(5) 0.002(5)
C9 0.063(5) 0.067(6) 0.089(5) 0.014(5) 0.047(5) -0.011(5)
C14 0.218(12) 0.023(5) 0.081(6) -0.003(5) 0.107(8) -0.010(6)
C15 0.251(11) 0.063(6) 0.097(7) -0.017(5) 0.108(7) 0.004(6)
C16 0.306(15) 0.107(9) 0.112(9) 0.017(7) 0.158(10) 0.040(9)
C17 0.295(13) 0.145(13) 0.120(11) -0.075(9) 0.078(9) -0.009(9)
C18 0.283(13) 0.047(7) 0.138(10) -0.024(6) 0.117(9) 0.018(7)
C19 0.152(8) 0.035(5) 0.032(4) 0.009(4) 0.012(5) -0.011(6)
C20 0.170(7) 0.053(5) 0.037(4) 0.017(4) 0.008(5) -0.018(5)
C21 0.180(7) 0.054(7) 0.047(6) -0.002(5) -0.017(6) -0.002(6)
C22 0.210(10) 0.071(6) 0.029(5) 0.032(4) -0.015(7) -0.047(7)
C23 0.153(9) 0.070(6) 0.026(4) 0.011(4) 0.007(6) -0.023(6)
C24 0.074(5) 0.041(5) 0.071(6) -0.010(5) -0.024(5) 0.000(5)
C25 0.078(5) 0.064(5) 0.095(5) -0.023(5) -0.040(5) 0.017(5)
C26 0.110(9) 0.168(11) 0.078(5) -0.029(7) -0.037(6) 0.042(9)
C27 0.098(9) 0.064(5) 0.204(12) -0.042(6) -0.087(9) 0.004(5)
C28 0.075(6) 0.094(8) 0.097(7) -0.004(7) -0.032(5) 0.022(6)
C29 0.046(4) 0.017(4) 0.107(7) 0.006(4) 0.005(5) -0.004(3)
C30 0.058(5) 0.031(5) 0.131(6) -0.010(4) -0.021(5) 0.011(3)
C31 0.052(5) 0.076(8) 0.249(13) -0.033(8) -0.020(8) 0.007(5)
C32 0.077(7) 0.053(6) 0.118(7) -0.012(5) -0.015(6) 0.035(5)
C33 0.115(8) 0.062(7) 0.101(6) -0.015(5) -0.050(6) 0.031(6)
C34 0.129(8) 0.056(6) 0.027(4) 0.011(4) -0.003(5) -0.041(6)
C35 0.151(7) 0.061(5) 0.034(4) 0.017(4) -0.017(5) -0.043(5)
C36 0.102(8) 0.083(6) 0.028(4) 0.008(4) -0.009(5) -0.016(5)
C37 0.189(8) 0.136(11) 0.072(7) 0.044(7) -0.009(7) -0.113(7)
C38 0.285(12) 0.082(8) 0.040(6) 0.013(5) -0.013(8) 0.024(8)
C39 0.071(6) 0.032(4) 0.053(5) -0.008(3) 0.034(5) -0.014(4)
C40 0.074(5) 0.039(4) 0.066(4) 0.003(3) 0.023(4) -0.015(4)
C41 0.102(7) 0.046(7) 0.075(5) 0.021(5) 0.014(6) -0.023(6)
C42 0.134(9) 0.038(6) 0.075(6) -0.004(5) 0.029(6) -0.033(6)
C43 0.082(6) 0.078(8) 0.109(8) 0.030(6) 0.053(6) -0.016(5)
C44 0.052(5) 0.069(5) 0.092(6) -0.009(5) 0.042(5) -0.010(5)
C49 0.068(5) 0.037(4) 0.036(4) 0.009(4) -0.001(4) 0.000(4)
C50 0.076(5) 0.034(4) 0.054(5) 0.003(4) 0.006(4) 0.007(4)
C51 0.076(5) 0.030(4) 0.070(5) 0.003(4) 0.011(4) -0.003(3)
C52 0.065(5) 0.037(4) 0.066(5) 0.007(4) -0.001(4) -0.016(4)
C53 0.052(5) 0.028(4) 0.061(5) 0.006(4) 0.007(5) -0.010(4)
N2 0.080(5) 0.058(5) 0.015(3) -0.012(3) 0.021(3) -0.009(4)
N2A 0.080(5) 0.058(5) 0.015(3) -0.012(3) 0.021(3) -0.009(4)

loop_
_atom_type_symbol
_atom_type_description
_atom_type_scat_dispersion_real
_atom_type_scat_dispersion_imag
_atom_type_scat_source
C C 0.0033 0.0016 'International Tables Vol C Tables 4.2.6.8 and 6.1.1.4'
H H 0.0000 0.0000 'International Tables Vol C Tables 4.2.6.8 and 6.1.1.4'
N N 0.0061 0.0033 'International Tables Vol C Tables 4.2.6.8 and 6.1.1.4'
O O 0.0106 0.0060 'International Tables Vol C Tables 4.2.6.8 and 6.1.1.4'
P P 0.1023 0.0942 'International Tables Vol C Tables 4.2.6.8 and 6.1.1.4'
Fe Fe 0.3463 0.8444 'International Tables Vol C Tables 4.2.6.8 and 6.1.1.4'

loop_
_geom_angle_atom_site_label_1
_geom_angle_atom_site_label_2
_geom_angle_atom_site_label_3
_geom_angle
O1 Fe1 O8 94.7(2)
O1 Fe1 O5 95.0(2)
O8 Fe1 O5 96.1(2)
O1 Fe1 O11 93.0(2)
O8 Fe1 O11 89.7(2)
O5 Fe1 O11 169.8(2)
O1 Fe1 O16 93.4(2)
O8 Fe1 O16 169.9(2)
O5 Fe1 O16 89.2(2)
O11 Fe1 O16 83.9(3)
O1 Fe1 N1 175.9(2)
O8 Fe1 N1 87.0(2)
O5 Fe1 N1 88.6(2)
O11 Fe1 N1 83.3(2)
O16 Fe1 N1 84.6(2)
O1 Fe2 O12 95.1(2)
O1 Fe2 O13 94.6(3)
O12 Fe2 O13 90.6(3)
O1 Fe2 O3 91.5(2)
O12 Fe2 O3 172.7(3)
O13 Fe2 O3 92.0(2)
O1 Fe2 O20 176.8(2)
O12 Fe2 O20 87.2(3)
O13 Fe2 O20 87.7(3)
O3 Fe2 O20 86.1(2)
O1 Fe2 O9 92.8(2)
O12 Fe2 O9 97.3(3)
O13 Fe2 O9 168.7(2)
O3 Fe2 O9 79.18(19)
O20 Fe2 O9 84.7(2)
O1 Fe3 O15 96.4(2)
O1 Fe3 O14 93.8(3)
O15 Fe3 O14 91.0(3)
O1 Fe3 O17 175.6(2)
O15 Fe3 O17 88.1(3)
O14 Fe3 O17 86.4(3)
O1 Fe3 O4 90.6(2)
O15 Fe3 O4 172.0(3)
O14 Fe3 O4 92.4(2)
O17 Fe3 O4 85.0(2)
O1 Fe3 O6 93.6(2)
O15 Fe3 O6 96.1(3)
O14 Fe3 O6 169.1(2)
O17 Fe3 O6 85.6(2)
O4 Fe3 O6 79.6(2)
O2 Fe4 O21 95.0(2)
O2 Fe4 O23 93.8(2)
O21 Fe4 O23 89.6(2)
O2 Fe4 O3 91.4(2)
O21 Fe4 O3 172.9(2)
O23 Fe4 O3 93.1(2)
O2 Fe4 O19 177.2(2)
O21 Fe4 O19 87.3(3)
O23 Fe4 O19 87.7(2)
O3 Fe4 O19 86.2(2)
O2 Fe4 O9 92.9(2)
O21 Fe4 O9 96.8(2)
O23 Fe4 O9 170.4(2)
O3 Fe4 O9 79.8(2)
O19 Fe4 O9 85.3(2)
O2 Fe5 O10 96.4(2)
O2 Fe5 O7 95.4(2)
O10 Fe5 O7 93.9(2)
O2 Fe5 O25 93.2(2)
O10 Fe5 O25 169.3(2)
O7 Fe5 O25 89.7(3)
O2 Fe5 O22 94.1(2)
O10 Fe5 O22 90.4(2)
O7 Fe5 O22 169.1(3)
O25 Fe5 O22 84.4(3)
O2 Fe5 N2 176.0(2)
O10 Fe5 N2 87.4(3)
O7 Fe5 N2 85.7(2)
O25 Fe5 N2 82.9(3)
O22 Fe5 N2 84.5(3)
O2 Fe6 O26 95.3(2)
O2 Fe6 O24 93.8(2)
O26 Fe6 O24 90.9(2)
O2 Fe6 O4 90.6(2)
O26 Fe6 O4 172.8(3)
O24 Fe6 O4 92.8(2)
O2 Fe6 O18 176.4(2)
O26 Fe6 O18 88.1(3)
O24 Fe6 O18 87.0(2)
O4 Fe6 O18 85.9(2)
O2 Fe6 O6 92.9(2)
O26 Fe6 O6 95.6(2)
O24 Fe6 O6 170.2(2)
O4 Fe6 O6 80.0(2)
O18 Fe6 O6 85.9(2)
O5 P1 O7 113.6(3)
O5 P1 O6 111.0(3)
O7 P1 O6 109.2(3)
O5 P1 C1 107.6(4)
O7 P1 C1 107.2(4)
O6 P1 C1 108.0(4)
O10 P2 O8 112.7(3)
O10 P2 O9 110.3(3)
O8 P2 O9 110.8(3)
O10 P2 C5 107.0(5)
O8 P2 C5 107.1(4)
O9 P2 C5 108.8(4)
Fe2 O1 Fe3 115.3(3)
Fe2 O1 Fe1 123.1(3)
Fe3 O1 Fe1 121.5(3)
Fe6 O2 Fe4 115.0(2)
Fe6 O2 Fe5 122.9(3)
Fe4 O2 Fe5 122.1(3)
O4 O3 Fe4 114.4(3)
O4 O3 Fe2 114.2(3)
Fe4 O3 Fe2 103.0(2)
O3 O4 Fe6 115.5(3)
O3 O4 Fe3 115.2(3)
Fe6 O4 Fe3 102.0(2)
P1 O5 Fe1 138.1(3)
P1 O6 Fe3 125.8(3)
P1 O6 Fe6 127.9(3)
Fe3 O6 Fe6 96.0(2)
P1 O7 Fe5 137.8(3)
P2 O8 Fe1 138.1(3)
P2 O9 Fe4 127.7(3)
P2 O9 Fe2 125.9(3)
Fe4 O9 Fe2 95.8(2)
P2 O10 Fe5 137.3(3)
C9 O11 Fe1 127.5(5)
C9 O12 Fe2 132.6(7)
C14 O13 Fe2 130.3(8)
C14 O14 Fe3 131.1(8)
C19 O15 Fe3 134.4(7)
C19 O16 Fe1 128.0(6)
C24 O17 Fe3 131.1(6)
C24 O18 Fe6 130.5(7)
C29 O19 Fe4 129.6(6)
C29 O20 Fe2 129.2(6)
C34 O21 Fe4 132.9(7)
C34 O22 Fe5 128.5(6)
C39 O23 Fe4 131.0(6)
C39 O24 Fe6 131.1(5)
C44 O25 Fe5 130.1(6)
C44 O26 Fe6 132.2(7)
C53 N1 C49 118.0(7)
C53 N1 Fe1 121.1(5)
C49 N1 Fe1 120.9(5)
C3 C1 C2 111.6(9)
C3 C1 C4 109.1(9)
C2 C1 C4 108.1(9)
C3 C1 P1 109.9(7)
C2 C1 P1 109.7(7)
C4 C1 P1 108.3(6)
C1 C2 H2A 109.5
C1 C2 H2B 109.5
H2A C2 H2B 109.5
C1 C2 H2C 109.5
H2A C2 H2C 109.5
H2B C2 H2C 109.5
C1 C3 H3A 109.5
C1 C3 H3B 109.5
H3A C3 H3B 109.5
C1 C3 H3C 109.5
H3A C3 H3C 109.5
H3B C3 H3C 109.5
C1 C4 H4A 109.5
C1 C4 H4B 109.5
H4A C4 H4B 109.5
C1 C4 H4C 109.5
H4A C4 H4C 109.5
H4B C4 H4C 109.5
C6 C5 C8 109.8(8)
C6 C5 C7 109.5(10)
C8 C5 C7 112.4(9)
C6 C5 P2 109.3(6)
C8 C5 P2 107.9(8)
C7 C5 P2 107.9(6)
C5 C6 H6A 109.5
C5 C6 H6B 109.5
H6A C6 H6B 109.5
C5 C6 H6C 109.5
H6A C6 H6C 109.5
H6B C6 H6C 109.5
C5 C7 H7A 109.5
C5 C7 H7B 109.5
H7A C7 H7B 109.5
C5 C7 H7C 109.5
H7A C7 H7C 109.5
H7B C7 H7C 109.5
C5 C8 H8A 109.5
C5 C8 H8B 109.5
H8A C8 H8B 109.5
C5 C8 H8C 109.5
H8A C8 H8C 109.5
H8B C8 H8C 109.5
O12 C9 O11 126.6(8)
O12 C9 C10A 123.8(11)
O11 C9 C10A 107.5(10)
O12 C9 C10 110.5(10)
O11 C9 C10 120.9(10)
C10A C9 C10 33.4(8)
C11 C10 C13 108.6(15)
C11 C10 C12 116.0(17)
C13 C10 C12 111.4(14)
C11 C10 C9 109.0(16)
C13 C10 C9 117.6(13)
C12 C10 C9 93.9(14)
C10 C11 H11A 109.5
C10 C11 H11B 109.5
H11A C11 H11B 109.5
C10 C11 H11C 109.5
H11A C11 H11C 109.5
H11B C11 H11C 109.5
C10 C12 H12A 109.5
C10 C12 H12B 109.5
H12A C12 H12B 109.5
C10 C12 H12C 109.5
H12A C12 H12C 109.5
H12B C12 H12C 109.5
C10 C13 H13A 109.5
C10 C13 H13B 109.5
H13A C13 H13B 109.5
C10 C13 H13C 109.5
H13A C13 H13C 109.5
H13B C13 H13C 109.5
C11A C10A C13A 111.2(17)
C11A C10A C12A 106.7(16)
C13A C10A C12A 111.5(17)
C11A C10A C9 105.2(17)
C13A C10A C9 103.4(14)
C12A C10A C9 118.6(16)
C10A C11A H11D 109.5
C10A C11A H11E 109.5
H11D C11A H11E 109.5
C10A C11A H11F 109.5
H11D C11A H11F 109.5
H11E C11A H11F 109.5
C10A C12A H12D 109.5
C10A C12A H12E 109.5
H12D C12A H12E 109.5
C10A C12A H12F 109.5
H12D C12A H12F 109.5
H12E C12A H12F 109.5
C10A C13A H13D 109.5
C10A C13A H13E 109.5
H13D C13A H13E 109.5
C10A C13A H13F 109.5
H13D C13A H13F 109.5
H13E C13A H13F 109.5
O13 C14 O14 125.7(10)
O13 C14 C15 119.4(17)
O14 C14 C15 115.0(17)
C18 C15 C16 109.8(15)
C18 C15 C17 111.6(13)
C16 C15 C17 113.3(16)
C18 C15 C14 107.6(14)
C16 C15 C14 105.0(10)
C17 C15 C14 109.2(14)
C15 C16 H16A 109.5
C15 C16 H16B 109.5
H16A C16 H16B 109.5
C15 C16 H16C 109.5
H16A C16 H16C 109.5
H16B C16 H16C 109.5
C15 C17 H17A 109.5
C15 C17 H17B 109.5
H17A C17 H17B 109.5
C15 C17 H17C 109.5
H17A C17 H17C 109.5
H17B C17 H17C 109.5
C15 C18 H18A 109.5
C15 C18 H18B 109.5
H18A C18 H18B 109.5
C15 C18 H18C 109.5
H18A C18 H18C 109.5
H18B C18 H18C 109.5
O15 C19 O16 124.6(8)
O15 C19 C20 115.0(10)
O16 C19 C20 120.3(10)
C22 C20 C23 115.0(11)
C22 C20 C19 110.4(10)
C23 C20 C19 104.6(9)
C22 C20 C21 107.7(10)
C23 C20 C21 109.5(10)
C19 C20 C21 109.7(10)
C20 C21 H21A 109.5
C20 C21 H21B 109.5
H21A C21 H21B 109.5
C20 C21 H21C 109.5
H21A C21 H21C 109.5
H21B C21 H21C 109.5
C20 C22 H22A 109.5
C20 C22 H22B 109.5
H22A C22 H22B 109.5
C20 C22 H22C 109.5
H22A C22 H22C 109.5
H22B C22 H22C 109.5
C20 C23 H23A 109.5
C20 C23 H23B 109.5
H23A C23 H23B 109.5
C20 C23 H23C 109.5
H23A C23 H23C 109.5
H23B C23 H23C 109.5
O18 C24 O17 125.1(9)
O18 C24 C25 117.2(12)
O17 C24 C25 117.7(11)
C27 C25 C24 108.4(9)
C27 C25 C28 110.5(12)
C24 C25 C28 107.2(9)
C27 C25 C26 111.1(12)
C24 C25 C26 110.3(11)
C28 C25 C26 109.4(9)
C25 C26 H26A 109.5
C25 C26 H26B 109.5
H26A C26 H26B 109.5
C25 C26 H26C 109.5
H26A C26 H26C 109.5
H26B C26 H26C 109.5
C25 C27 H27A 109.5
C25 C27 H27B 109.5
H27A C27 H27B 109.5
C25 C27 H27C 109.5
H27A C27 H27C 109.5
H27B C27 H27C 109.5
C25 C28 H28A 109.5
C25 C28 H28B 109.5
H28A C28 H28B 109.5
C25 C28 H28C 109.5
H28A C28 H28C 109.5
H28B C28 H28C 109.5
O20 C29 O19 126.1(8)
O20 C29 C30 117.5(10)
O19 C29 C30 116.2(10)
C33 C30 C31 109.1(11)
C33 C30 C32 109.6(9)
C31 C30 C32 112.0(11)
C33 C30 C29 112.0(10)
C31 C30 C29 107.2(9)
C32 C30 C29 106.8(9)
C30 C31 H31A 109.5
C30 C31 H31B 109.5
H31A C31 H31B 109.5
C30 C31 H31C 109.5
H31A C31 H31C 109.5
H31B C31 H31C 109.5
C30 C32 H32A 109.5
C30 C32 H32B 109.5
H32A C32 H32B 109.5
C30 C32 H32C 109.5
H32A C32 H32C 109.5
H32B C32 H32C 109.5
C30 C33 H33A 109.5
C30 C33 H33B 109.5
H33A C33 H33B 109.5
C30 C33 H33C 109.5
H33A C33 H33C 109.5
H33B C33 H33C 109.5
O22 C34 O21 124.9(8)
O22 C34 C35 116.7(12)
O21 C34 C35 118.3(12)
C36 C35 C38 111.7(10)
C36 C35 C34 111.6(9)
C38 C35 C34 109.9(11)
C36 C35 C37 106.9(11)
C38 C35 C37 111.9(11)
C34 C35 C37 104.6(10)
C35 C36 H36A 109.5
C35 C36 H36B 109.5
H36A C36 H36B 109.5
C35 C36 H36C 109.5
H36A C36 H36C 109.5
H36B C36 H36C 109.5
C35 C37 H37A 109.5
C35 C37 H37B 109.5
H37A C37 H37B 109.5
C35 C37 H37C 109.5
H37A C37 H37C 109.5
H37B C37 H37C 109.5
C35 C38 H38A 109.5
C35 C38 H38B 109.5
H38A C38 H38B 109.5
C35 C38 H38C 109.5
H38A C38 H38C 109.5
H38B C38 H38C 109.5
O23 C39 O24 124.2(8)
O23 C39 C40 118.9(9)
O24 C39 C40 116.8(9)
C42 C40 C43 118.7(10)
C42 C40 C43A 147(2)
C43 C40 C43A 47.1(17)
C42 C40 C42A 54.9(16)
C43 C40 C42A 144(2)
C43A C40 C42A 116(2)
C42 C40 C41 111.2(9)
C43 C40 C41 104.4(9)
C43A C40 C41 59.8(18)
C42A C40 C41 58.4(17)
C42 C40 C41A 56.0(16)
C43 C40 C41A 65.6(16)
C43A C40 C41A 111(2)
C42A C40 C41A 108(2)
C41 C40 C41A 144(2)
C42 C40 C39 105.5(8)
C43 C40 C39 107.3(8)
C43A C40 C39 107(2)
C42A C40 C39 108.6(19)
C41 C40 C39 109.5(8)
C41A C40 C39 107(2)
C40 C41 H41A 109.5
C40 C41 H41B 109.5
H41A C41 H41B 109.5
C40 C41 H41C 109.5
H41A C41 H41C 109.5
H41B C41 H41C 109.5
C40 C42 H42A 109.5
C40 C42 H42B 109.5
H42A C42 H42B 109.5
C40 C42 H42C 109.5
H42A C42 H42C 109.5
H42B C42 H42C 109.5
C40 C43 H43A 109.5
C40 C43 H43B 109.5
H43A C43 H43B 109.5
C40 C43 H43C 109.5
H43A C43 H43C 109.5
H43B C43 H43C 109.5
C40 C41A H41D 109.5
C40 C41A H41E 109.5
H41D C41A H41E 109.5
C40 C41A H41F 109.5
H41D C41A H41F 109.5
H41E C41A H41F 109.5
C40 C42A H42D 109.5
C40 C42A H42E 109.5
H42D C42A H42E 109.5
C40 C42A H42F 109.5
H42D C42A H42F 109.5
H42E C42A H42F 109.5
C40 C43A H43D 109.5
C40 C43A H43E 109.5
H43D C43A H43E 109.5
C40 C43A H43F 109.5
H43D C43A H43F 109.5
H43E C43A H43F 109.5
O25 C44 O26 124.6(8)
O25 C44 C45 108.9(11)
O26 C44 C45 125.3(11)
O25 C44 C45A 132.7(11)
O26 C44 C45A 101.2(10)
C45 C44 C45A 33.7(7)
C48 C45 C46 113.1(14)
C48 C45 C44 108.9(14)
C46 C45 C44 108.5(13)
C48 C45 C47 104.5(14)
C46 C45 C47 107.0(14)
C44 C45 C47 115.0(14)
C45 C46 H46A 109.5
C45 C46 H46B 109.5
H46A C46 H46B 109.5
C45 C46 H46C 109.5
H46A C46 H46C 109.5
H46B C46 H46C 109.5
C45 C47 H47A 109.5
C45 C47 H47B 109.5
H47A C47 H47B 109.5
C45 C47 H47C 109.5
H47A C47 H47C 109.5
H47B C47 H47C 109.5
C45 C48 H48A 109.5
C45 C48 H48B 109.5
H48A C48 H48B 109.5
C45 C48 H48C 109.5
H48A C48 H48C 109.5
H48B C48 H48C 109.5
C47A C45A C48A 114.3(17)
C47A C45A C46A 116.1(16)
C48A C45A C46A 106.5(16)
C47A C45A C44 92.8(13)
C48A C45A C44 102.2(16)
C46A C45A C44 124.4(16)
C45A C46A H46D 109.5
C45A C46A H46E 109.5
H46D C46A H46E 109.5
C45A C46A H46F 109.5
H46D C46A H46F 109.5
H46E C46A H46F 109.5
C45A C47A H47D 109.5
C45A C47A H47E 109.5
H47D C47A H47E 109.5
C45A C47A H47F 109.5
H47D C47A H47F 109.5
H47E C47A H47F 109.5
C45A C48A H48D 109.5
C45A C48A H48E 109.5
H48D C48A H48E 109.5
C45A C48A H48F 109.5
H48D C48A H48F 109.5
H48E C48A H48F 109.5
C50 C49 N1 122.6(8)
C50 C49 H49 118.7
N1 C49 H49 118.7
C51 C50 C49 118.3(9)
C51 C50 H50 120.8
C49 C50 H50 120.8
C50 C51 C52 120.6(9)
C50 C51 H51 119.7
C52 C51 H51 119.7
C51 C52 C53 117.3(8)
C51 C52 H52 121.4
C53 C52 H52 121.4
N1 C53 C52 123.1(8)
N1 C53 H53 118.4
C52 C53 H53 118.4
C58 N2 C54 110.1(14)
C58 N2 Fe5 135.5(12)
C54 N2 Fe5 112.7(9)
C55 C54 N2 127.4(17)
C55 C54 H54 116.3
N2 C54 H54 116.3
C56 C55 C54 113.7(19)
C56 C55 H55 123.2
C54 C55 H55 123.2
C55 C56 C57 123(2)
C55 C56 H56 118.3
C57 C56 H56 118.3
C56 C57 C58 115(2)
C56 C57 H57 122.5
C58 C57 H57 122.5
N2 C58 C57 129.5(19)
N2 C58 H58 115.3
C57 C58 H58 115.3
C55A C54A H54A 116.7
C56A C55A C54A 115(2)
C56A C55A H55A 122.7
C54A C55A H55A 122.7
C55A C56A C57A 124(2)
C55A C56A H56A 117.8
C57A C56A H56A 117.8
C56A C57A C58A 114(2)
C56A C57A H57A 123.2
C58A C57A H57A 123.2
C57A C58A H58A 115.9
N1S C1S C2S 173(3)

loop_
_geom_bond_atom_site_label_1
_geom_bond_atom_site_label_2
_geom_bond_distance
Fe1 O1 1.935(5)
Fe1 O8 1.959(5)
Fe1 O5 1.984(5)
Fe1 O11 2.045(6)
Fe1 O16 2.052(6)
Fe1 N1 2.178(6)
Fe2 O1 1.889(5)
Fe2 O12 1.983(6)
Fe2 O13 2.019(8)
Fe2 O3 2.027(5)
Fe2 O20 2.034(6)
Fe2 O9 2.132(5)
Fe3 O1 1.891(5)
Fe3 O15 1.980(6)
Fe3 O14 2.002(7)
Fe3 O17 2.018(7)
Fe3 O4 2.041(5)
Fe3 O6 2.122(5)
Fe4 O2 1.899(5)
Fe4 O21 1.993(6)
Fe4 O23 2.009(5)
Fe4 O3 2.010(5)
Fe4 O19 2.013(6)
Fe4 O9 2.124(5)
Fe5 O2 1.908(5)
Fe5 O10 1.978(5)
Fe5 O7 1.983(6)
Fe5 O25 2.014(6)
Fe5 O22 2.042(7)
Fe5 N2 2.158(6)
Fe6 O2 1.891(5)
Fe6 O26 2.002(6)
Fe6 O24 2.002(6)
Fe6 O4 2.021(5)
Fe6 O18 2.026(6)
Fe6 O6 2.124(5)
P1 O5 1.493(5)
P1 O7 1.523(6)
P1 O6 1.559(6)
P1 C1 1.812(9)
P2 O10 1.518(6)
P2 O8 1.519(5)
P2 O9 1.569(6)
P2 C5 1.817(9)
O3 O4 1.496(7)
O11 C9 1.269(12)
O12 C9 1.260(12)
O13 C14 1.256(19)
O14 C14 1.278(19)
O15 C19 1.256(12)
O16 C19 1.280(13)
O17 C24 1.267(13)
O18 C24 1.232(13)
O19 C29 1.263(11)
O20 C29 1.260(12)
O21 C34 1.264(14)
O22 C34 1.249(14)
O23 C39 1.265(11)
O24 C39 1.287(11)
O25 C44 1.241(12)
O26 C44 1.292(12)
N1 C53 1.315(9)
N1 C49 1.385(10)
C1 C3 1.521(14)
C1 C2 1.534(15)
C1 C4 1.572(13)
C2 H2A 0.9600
C2 H2B 0.9600
C2 H2C 0.9600
C3 H3A 0.9600
C3 H3B 0.9600
C3 H3C 0.9600
C4 H4A 0.9600
C4 H4B 0.9600
C4 H4C 0.9600
C5 C6 1.506(14)
C5 C8 1.547(16)
C5 C7 1.551(13)
C6 H6A 0.9600
C6 H6B 0.9600
C6 H6C 0.9600
C7 H7A 0.9600
C7 H7B 0.9600
C7 H7C 0.9600
C8 H8A 0.9600
C8 H8B 0.9600
C8 H8C 0.9600
C9 C10A 1.60(2)
C9 C10 1.61(2)
C10 C11 1.521(14)
C10 C13 1.534(14)
C10 C12 1.537(14)
C11 H11A 0.9600
C11 H11B 0.9600
C11 H11C 0.9600
C12 H12A 0.9600
C12 H12B 0.9600
C12 H12C 0.9600
C13 H13A 0.9600
C13 H13B 0.9600
C13 H13C 0.9600
C10A C11A 1.511(15)
C10A C13A 1.524(14)
C10A C12A 1.535(15)
C11A H11D 0.9600
C11A H11E 0.9600
C11A H11F 0.9600
C12A H12D 0.9600
C12A H12E 0.9600
C12A H12F 0.9600
C13A H13D 0.9600
C13A H13E 0.9600
C13A H13F 0.9600
C14 C15 1.562(15)
C15 C18 1.49(2)
C15 C16 1.522(18)
C15 C17 1.56(2)
C16 H16A 0.9600
C16 H16B 0.9600
C16 H16C 0.9600
C17 H17A 0.9600
C17 H17B 0.9600
C17 H17C 0.9600
C18 H18A 0.9600
C18 H18B 0.9600
C18 H18C 0.9600
C19 C20 1.553(13)
C20 C22 1.467(15)
C20 C23 1.517(15)
C20 C21 1.554(18)
C21 H21A 0.9600
C21 H21B 0.9600
C21 H21C 0.9600
C22 H22A 0.9600
C22 H22B 0.9600
C22 H22C 0.9600
C23 H23A 0.9600
C23 H23B 0.9600
C23 H23C 0.9600
C24 C25 1.505(14)
C25 C27 1.491(16)
C25 C28 1.541(16)
C25 C26 1.561(18)
C26 H26A 0.9600
C26 H26B 0.9600
C26 H26C 0.9600
C27 H27A 0.9600
C27 H27B 0.9600
C27 H27C 0.9600
C28 H28A 0.9600
C28 H28B 0.9600
C28 H28C 0.9600
C29 C30 1.537(13)
C30 C33 1.505(17)
C30 C31 1.520(15)
C30 C32 1.529(14)
C31 H31A 0.9600
C31 H31B 0.9600
C31 H31C 0.9600
C32 H32A 0.9600
C32 H32B 0.9600
C32 H32C 0.9600
C33 H33A 0.9600
C33 H33B 0.9600
C33 H33C 0.9600
C34 C35 1.526(13)
C35 C36 1.467(13)
C35 C38 1.490(18)
C35 C37 1.587(18)
C36 H36A 0.9600
C36 H36B 0.9600
C36 H36C 0.9600
C37 H37A 0.9600
C37 H37B 0.9600
C37 H37C 0.9600
C38 H38A 0.9600
C38 H38B 0.9600
C38 H38C 0.9600
C39 C40 1.551(12)
C40 C42 1.465(11)
C40 C43 1.497(11)
C40 C43A 1.502(15)
C40 C42A 1.520(16)
C40 C41 1.545(11)
C40 C41A 1.545(16)
C41 H41A 0.9600
C41 H41B 0.9600
C41 H41C 0.9600
C42 H42A 0.9600
C42 H42B 0.9600
C42 H42C 0.9600
C43 H43A 0.9600
C43 H43B 0.9600
C43 H43C 0.9600
C41A H41D 0.9600
C41A H41E 0.9600
C41A H41F 0.9600
C42A H42D 0.9600
C42A H42E 0.9600
C42A H42F 0.9600
C43A H43D 0.9600
C43A H43E 0.9600
C43A H43F 0.9600
C44 C45 1.525(19)
C44 C45A 1.67(2)
C45 C48 1.518(14)
C45 C46 1.520(14)
C45 C47 1.546(14)
C46 H46A 0.9600
C46 H46B 0.9600
C46 H46C 0.9600
C47 H47A 0.9600
C47 H47B 0.9600
C47 H47C 0.9600
C48 H48A 0.9600
C48 H48B 0.9600
C48 H48C 0.9600
C45A C47A 1.515(14)
C45A C48A 1.516(14)
C45A C46A 1.527(14)
C46A H46D 0.9600
C46A H46E 0.9600
C46A H46F 0.9600
C47A H47D 0.9600
C47A H47E 0.9600
C47A H47F 0.9600
C48A H48D 0.9600
C48A H48E 0.9600
C48A H48F 0.9600
C49 C50 1.382(11)
C49 H49 0.9300
C50 C51 1.369(12)
C50 H50 0.9300
C51 C52 1.401(12)
C51 H51 0.9300
C52 C53 1.414(11)
C52 H52 0.9300
C53 H53 0.9300
N2 C58 1.255(17)
N2 C54 1.487(16)
C54 C55 1.429(19)
C54 H54 0.9300
C55 C56 1.348(19)
C55 H55 0.9300
C56 C57 1.42(2)
C56 H56 0.9300
C57 C58 1.460(19)
C57 H57 0.9300
C58 H58 0.9300
C54A C55A 1.43(2)
C54A H54A 0.9300
C55A C56A 1.34(2)
C55A H55A 0.9300
C56A C57A 1.42(2)
C56A H56A 0.9300
C57A C58A 1.45(2)
C57A H57A 0.9300
C58A H58A 0.9300
N1S C1S 1.16(3)
C1S C2S 1.41(3)
C2S H2S1 0.9600
C2S H2S2 0.9600
C2S H2S3 0.9600

loop_
_geom_torsion_atom_site_label_1
_geom_torsion_atom_site_label_2
_geom_torsion_atom_site_label_3
_geom_torsion_atom_site_label_4
_geom_torsion
O12 Fe2 O1 Fe3 -147.0(3)
O13 Fe2 O1 Fe3 -56.1(3)
O3 Fe2 O1 Fe3 36.1(3)
O20 Fe2 O1 Fe3 78(5)
O9 Fe2 O1 Fe3 115.3(3)
O12 Fe2 O1 Fe1 35.2(3)
O13 Fe2 O1 Fe1 126.1(3)
O3 Fe2 O1 Fe1 -141.7(3)
O20 Fe2 O1 Fe1 -100(5)
O9 Fe2 O1 Fe1 -62.5(3)
O15 Fe3 O1 Fe2 148.1(3)
O14 Fe3 O1 Fe2 56.7(3)
O17 Fe3 O1 Fe2 -36(4)
O4 Fe3 O1 Fe2 -35.7(3)
O6 Fe3 O1 Fe2 -115.3(3)
O15 Fe3 O1 Fe1 -34.0(3)
O14 Fe3 O1 Fe1 -125.5(3)
O17 Fe3 O1 Fe1 142(3)
O4 Fe3 O1 Fe1 142.1(3)
O6 Fe3 O1 Fe1 62.5(3)
O8 Fe1 O1 Fe2 40.6(3)
O5 Fe1 O1 Fe2 137.1(3)
O11 Fe1 O1 Fe2 -49.3(3)
O16 Fe1 O1 Fe2 -133.4(3)
N1 Fe1 O1 Fe2 -73(3)
O8 Fe1 O1 Fe3 -137.1(3)
O5 Fe1 O1 Fe3 -40.5(3)
O11 Fe1 O1 Fe3 133.0(3)
O16 Fe1 O1 Fe3 48.9(3)
N1 Fe1 O1 Fe3 110(3)
O26 Fe6 O2 Fe4 -148.3(3)
O24 Fe6 O2 Fe4 -57.1(3)
O4 Fe6 O2 Fe4 35.7(3)
O18 Fe6 O2 Fe4 46(4)
O6 Fe6 O2 Fe4 115.7(3)
O26 Fe6 O2 Fe5 34.1(3)
O24 Fe6 O2 Fe5 125.4(3)
O4 Fe6 O2 Fe5 -141.8(3)
O18 Fe6 O2 Fe5 -131(4)
O6 Fe6 O2 Fe5 -61.8(3)
O21 Fe4 O2 Fe6 147.2(3)
O23 Fe4 O2 Fe6 57.3(3)
O3 Fe4 O2 Fe6 -35.9(3)
O19 Fe4 O2 Fe6 -66(5)
O9 Fe4 O2 Fe6 -115.7(3)
O21 Fe4 O2 Fe5 -35.2(3)
O23 Fe4 O2 Fe5 -125.1(3)
O3 Fe4 O2 Fe5 141.6(3)
O19 Fe4 O2 Fe5 112(5)
O9 Fe4 O2 Fe5 61.8(3)
O10 Fe5 O2 Fe6 135.3(3)
O7 Fe5 O2 Fe6 40.7(3)
O25 Fe5 O2 Fe6 -49.3(3)
O22 Fe5 O2 Fe6 -133.9(3)
N2 Fe5 O2 Fe6 -64(4)
O10 Fe5 O2 Fe4 -42.1(3)
O7 Fe5 O2 Fe4 -136.6(3)
O25 Fe5 O2 Fe4 133.4(3)
O22 Fe5 O2 Fe4 48.8(3)
N2 Fe5 O2 Fe4 119(4)
O2 Fe4 O3 O4 20.0(4)
O21 Fe4 O3 O4 174.0(16)
O23 Fe4 O3 O4 -73.9(4)
O19 Fe4 O3 O4 -161.4(4)
O9 Fe4 O3 O4 112.6(4)
O2 Fe4 O3 Fe2 -104.5(2)
O21 Fe4 O3 Fe2 49.6(18)
O23 Fe4 O3 Fe2 161.6(2)
O19 Fe4 O3 Fe2 74.1(2)
O9 Fe4 O3 Fe2 -11.8(2)
O1 Fe2 O3 O4 -20.3(4)
O12 Fe2 O3 O4 -174.9(18)
O13 Fe2 O3 O4 74.3(4)
O20 Fe2 O3 O4 161.8(4)
O9 Fe2 O3 O4 -112.8(4)
O1 Fe2 O3 Fe4 104.3(2)
O12 Fe2 O3 Fe4 -50(2)
O13 Fe2 O3 Fe4 -161.1(3)
O20 Fe2 O3 Fe4 -73.6(3)
O9 Fe2 O3 Fe4 11.8(2)
Fe4 O3 O4 Fe6 0.4(5)
Fe2 O3 O4 Fe6 118.7(3)
Fe4 O3 O4 Fe3 -118.2(3)
Fe2 O3 O4 Fe3 0.1(5)
O2 Fe6 O4 O3 -20.6(4)
O26 Fe6 O4 O3 -166.1(17)
O24 Fe6 O4 O3 73.2(4)
O18 Fe6 O4 O3 160.0(4)
O6 Fe6 O4 O3 -113.5(4)
O2 Fe6 O4 Fe3 105.0(2)
O26 Fe6 O4 Fe3 -40(2)
O24 Fe6 O4 Fe3 -161.1(2)
O18 Fe6 O4 Fe3 -74.3(3)
O6 Fe6 O4 Fe3 12.2(2)
O1 Fe3 O4 O3 20.1(4)
O15 Fe3 O4 O3 171.1(16)
O14 Fe3 O4 O3 -73.7(4)
O17 Fe3 O4 O3 -159.9(4)
O6 Fe3 O4 O3 113.6(4)
O1 Fe3 O4 Fe6 -105.8(2)
O15 Fe3 O4 Fe6 45.2(18)
O14 Fe3 O4 Fe6 160.4(3)
O17 Fe3 O4 Fe6 74.2(3)
O6 Fe3 O4 Fe6 -12.2(2)
O7 P1 O5 Fe1 -87.7(5)
O6 P1 O5 Fe1 35.9(5)
C1 P1 O5 Fe1 153.8(5)
O1 Fe1 O5 P1 -20.1(5)
O8 Fe1 O5 P1 75.1(5)
O11 Fe1 O5 P1 -161.1(12)
O16 Fe1 O5 P1 -113.5(5)
N1 Fe1 O5 P1 161.9(5)
O5 P1 O6 Fe3 5.5(4)
O7 P1 O6 Fe3 131.4(3)
C1 P1 O6 Fe3 -112.3(5)
O5 P1 O6 Fe6 -131.0(3)
O7 P1 O6 Fe6 -5.0(5)
C1 P1 O6 Fe6 111.3(5)
O1 Fe3 O6 P1 -45.5(4)
O15 Fe3 O6 P1 51.3(4)
O14 Fe3 O6 P1 -178.2(13)
O17 Fe3 O6 P1 138.9(4)
O4 Fe3 O6 P1 -135.4(4)
O1 Fe3 O6 Fe6 101.4(2)
O15 Fe3 O6 Fe6 -161.8(2)
O14 Fe3 O6 Fe6 -31.3(15)
O17 Fe3 O6 Fe6 -74.2(2)
O4 Fe3 O6 Fe6 11.4(2)
O2 Fe6 O6 P1 44.2(4)
O26 Fe6 O6 P1 -51.5(4)
O24 Fe6 O6 P1 177.1(11)
O4 Fe6 O6 P1 134.2(4)
O18 Fe6 O6 P1 -139.2(4)
O2 Fe6 O6 Fe3 -101.6(2)
O26 Fe6 O6 Fe3 162.7(2)
O24 Fe6 O6 Fe3 31.3(13)
O4 Fe6 O6 Fe3 -11.5(2)
O18 Fe6 O6 Fe3 75.0(2)
O5 P1 O7 Fe5 88.9(5)
O6 P1 O7 Fe5 -35.5(6)
C1 P1 O7 Fe5 -152.3(5)
O2 Fe5 O7 P1 20.0(5)
O10 Fe5 O7 P1 -76.8(5)
O25 Fe5 O7 P1 113.2(5)
O22 Fe5 O7 P1 170.1(11)
N2 Fe5 O7 P1 -163.9(5)
O10 P2 O8 Fe1 87.8(5)
O9 P2 O8 Fe1 -36.4(6)
C5 P2 O8 Fe1 -154.9(6)
O1 Fe1 O8 P2 21.0(5)
O5 Fe1 O8 P2 -74.5(5)
O11 Fe1 O8 P2 113.9(5)
O16 Fe1 O8 P2 164.3(11)
N1 Fe1 O8 P2 -162.8(5)
O10 P2 O9 Fe4 5.2(5)
O8 P2 O9 Fe4 130.7(3)
C5 P2 O9 Fe4 -111.8(5)
O10 P2 O9 Fe2 -130.8(3)
O8 P2 O9 Fe2 -5.4(4)
C5 P2 O9 Fe2 112.2(5)
O2 Fe4 O9 P2 -43.8(4)
O21 Fe4 O9 P2 51.7(4)
O23 Fe4 O9 P2 -177.6(11)
O3 Fe4 O9 P2 -134.6(4)
O19 Fe4 O9 P2 138.4(4)
O2 Fe4 O9 Fe2 101.8(2)
O21 Fe4 O9 Fe2 -162.7(2)
O23 Fe4 O9 Fe2 -32.0(14)
O3 Fe4 O9 Fe2 10.97(19)
O19 Fe4 O9 Fe2 -76.0(2)
O1 Fe2 O9 P2 44.6(4)
O12 Fe2 O9 P2 -50.9(4)
O13 Fe2 O9 P2 175.0(13)
O3 Fe2 O9 P2 135.6(4)
O20 Fe2 O9 P2 -137.3(4)
O1 Fe2 O9 Fe4 -101.9(2)
O12 Fe2 O9 Fe4 162.6(2)
O13 Fe2 O9 Fe4 28.5(15)
O3 Fe2 O9 Fe4 -10.90(19)
O20 Fe2 O9 Fe4 76.2(2)
O8 P2 O10 Fe5 -91.7(5)
O9 P2 O10 Fe5 32.7(6)
C5 P2 O10 Fe5 150.8(5)
O2 Fe5 O10 P2 -16.5(5)
O7 Fe5 O10 P2 79.4(5)
O25 Fe5 O10 P2 -171.1(12)
O22 Fe5 O10 P2 -110.7(5)
N2 Fe5 O10 P2 164.8(5)
O1 Fe1 O11 C9 32.7(9)
O8 Fe1 O11 C9 -62.0(9)
O5 Fe1 O11 C9 173.8(12)
O16 Fe1 O11 C9 125.8(9)
N1 Fe1 O11 C9 -148.9(9)
O1 Fe2 O12 C9 10.5(10)
O13 Fe2 O12 C9 -84.1(10)
O3 Fe2 O12 C9 165.0(17)
O20 Fe2 O12 C9 -171.7(10)
O9 Fe2 O12 C9 104.0(10)
O1 Fe2 O13 C14 25.9(10)
O12 Fe2 O13 C14 121.1(9)
O3 Fe2 O13 C14 -65.8(9)
O20 Fe2 O13 C14 -151.8(9)
O9 Fe2 O13 C14 -104.3(16)
O1 Fe3 O14 C14 -28.5(9)
O15 Fe3 O14 C14 -124.9(9)
O17 Fe3 O14 C14 147.0(9)
O4 Fe3 O14 C14 62.2(9)
O6 Fe3 O14 C14 104.2(16)
O1 Fe3 O15 C19 -9.3(10)
O14 Fe3 O15 C19 84.7(10)
O17 Fe3 O15 C19 171.0(10)
O4 Fe3 O15 C19 -160.1(15)
O6 Fe3 O15 C19 -103.6(9)
O1 Fe1 O16 C19 -38.1(8)
O8 Fe1 O16 C19 178.5(12)
O5 Fe1 O16 C19 56.8(8)
O11 Fe1 O16 C19 -130.8(9)
N1 Fe1 O16 C19 145.4(9)
O1 Fe3 O17 C24 -42(4)
O15 Fe3 O17 C24 134.7(9)
O14 Fe3 O17 C24 -134.2(9)
O4 Fe3 O17 C24 -41.5(9)
O6 Fe3 O17 C24 38.4(9)
O2 Fe6 O18 C24 30(4)
O26 Fe6 O18 C24 -135.3(9)
O24 Fe6 O18 C24 133.7(9)
O4 Fe6 O18 C24 40.7(9)
O6 Fe6 O18 C24 -39.6(9)
O2 Fe4 O19 C29 -15(5)
O21 Fe4 O19 C29 132.4(8)
O23 Fe4 O19 C29 -138.0(8)
O3 Fe4 O19 C29 -44.7(8)
O9 Fe4 O19 C29 35.3(8)
O1 Fe2 O20 C29 1(5)
O12 Fe2 O20 C29 -134.1(8)
O13 Fe2 O20 C29 135.2(8)
O3 Fe2 O20 C29 43.0(8)
O9 Fe2 O20 C29 -36.5(8)
O2 Fe4 O21 C34 -11.0(8)
O23 Fe4 O21 C34 82.8(8)
O3 Fe4 O21 C34 -164.9(16)
O19 Fe4 O21 C34 170.5(8)
O9 Fe4 O21 C34 -104.5(8)
O2 Fe5 O22 C34 -30.9(9)
O10 Fe5 O22 C34 65.5(9)
O7 Fe5 O22 C34 178.9(11)
O25 Fe5 O22 C34 -123.8(9)
N2 Fe5 O22 C34 152.9(9)
O2 Fe4 O23 C39 -22.3(7)
O21 Fe4 O23 C39 -117.3(7)
O3 Fe4 O23 C39 69.3(7)
O19 Fe4 O23 C39 155.4(7)
O9 Fe4 O23 C39 111.4(14)
O2 Fe6 O24 C39 21.9(7)
O26 Fe6 O24 C39 117.3(7)
O4 Fe6 O24 C39 -68.9(7)
O18 Fe6 O24 C39 -154.6(7)
O6 Fe6 O24 C39 -111.0(13)
O2 Fe5 O25 C44 37.3(10)
O10 Fe5 O25 C44 -168.0(12)
O7 Fe5 O25 C44 -58.0(9)
O22 Fe5 O25 C44 131.1(10)
N2 Fe5 O25 C44 -143.7(10)
O2 Fe6 O26 C44 9.6(9)
O24 Fe6 O26 C44 -84.3(9)
O4 Fe6 O26 C44 154.9(17)
O18 Fe6 O26 C44 -171.3(9)
O6 Fe6 O26 C44 103.0(9)
O1 Fe1 N1 C53 74(3)
O8 Fe1 N1 C53 -39.8(6)
O5 Fe1 N1 C53 -136.0(6)
O11 Fe1 N1 C53 50.2(6)
O16 Fe1 N1 C53 134.7(6)
O1 Fe1 N1 C49 -106(3)
O8 Fe1 N1 C49 140.8(6)
O5 Fe1 N1 C49 44.6(6)
O11 Fe1 N1 C49 -129.2(6)
O16 Fe1 N1 C49 -44.7(6)
O5 P1 C1 C3 177.7(7)
O7 P1 C1 C3 55.2(8)
O6 P1 C1 C3 -62.4(9)
O5 P1 C1 C2 -59.2(8)
O7 P1 C1 C2 178.3(6)
O6 P1 C1 C2 60.7(8)
O5 P1 C1 C4 58.6(8)
O7 P1 C1 C4 -63.9(8)
O6 P1 C1 C4 178.5(7)
O10 P2 C5 C6 61.6(8)
O8 P2 C5 C6 -59.4(9)
O9 P2 C5 C6 -179.2(7)
O10 P2 C5 C8 -179.0(6)
O8 P2 C5 C8 59.9(7)
O9 P2 C5 C8 -59.9(7)
O10 P2 C5 C7 -57.4(9)
O8 P2 C5 C7 -178.4(8)
O9 P2 C5 C7 61.8(9)
Fe2 O12 C9 O11 -31.1(18)
Fe2 O12 C9 C10A 130.4(11)
Fe2 O12 C9 C10 165.1(8)
Fe1 O11 C9 O12 2.7(17)
Fe1 O11 C9 C10A -161.2(8)
Fe1 O11 C9 C10 165.0(8)
O12 C9 C10 C11 149.1(14)
O11 C9 C10 C11 -15.8(18)
C10A C9 C10 C11 -90(2)
O12 C9 C10 C13 25.0(17)
O11 C9 C10 C13 -139.9(13)
C10A C9 C10 C13 146(2)
O12 C9 C10 C12 -91.7(14)
O11 C9 C10 C12 103.4(14)
C10A C9 C10 C12 29.1(14)
O12 C9 C10A C11A 126.9(16)
O11 C9 C10A C11A -68.7(16)
C10 C9 C10A C11A 51.3(17)
O12 C9 C10A C13A 10.1(19)
O11 C9 C10A C13A 174.6(13)
C10 C9 C10A C13A -65.5(17)
O12 C9 C10A C12A -113.9(17)
O11 C9 C10A C12A 50.6(18)
C10 C9 C10A C12A 170(2)
Fe2 O13 C14 O14 0.9(17)
Fe2 O13 C14 C15 -179.1(7)
Fe3 O14 C14 O13 0.7(17)
Fe3 O14 C14 C15 -179.3(7)
O13 C14 C15 C18 -22.9(17)
O14 C14 C15 C18 157.1(12)
O13 C14 C15 C16 94.0(16)
O14 C14 C15 C16 -86.0(17)
O13 C14 C15 C17 -144.2(14)
O14 C14 C15 C17 35.8(16)
Fe3 O15 C19 O16 24.5(17)
Fe3 O15 C19 C20 -152.6(8)
Fe1 O16 C19 O15 5.9(16)
Fe1 O16 C19 C20 -177.1(8)
O15 C19 C20 C22 -172.4(11)
O16 C19 C20 C22 10.4(17)
O15 C19 C20 C23 63.4(14)
O16 C19 C20 C23 -113.8(12)
O15 C19 C20 C21 -53.9(13)
O16 C19 C20 C21 128.9(11)
Fe6 O18 C24 O17 -4.9(16)
Fe6 O18 C24 C25 177.9(6)
Fe3 O17 C24 O18 5.7(16)
Fe3 O17 C24 C25 -177.1(6)
O18 C24 C25 C27 64.3(14)
O17 C24 C25 C27 -113.1(13)
O18 C24 C25 C28 -54.9(13)
O17 C24 C25 C28 127.7(11)
O18 C24 C25 C26 -174.0(10)
O17 C24 C25 C26 8.6(14)
Fe2 O20 C29 O19 -12.5(15)
Fe2 O20 C29 C30 172.0(6)
Fe4 O19 C29 O20 13.4(14)
Fe4 O19 C29 C30 -171.0(6)
O20 C29 C30 C33 -174.9(9)
O19 C29 C30 C33 9.0(13)
O20 C29 C30 C31 -55.2(14)
O19 C29 C30 C31 128.8(11)
O20 C29 C30 C32 65.1(12)
O19 C29 C30 C32 -111.0(11)
Fe5 O22 C34 O21 -6.0(16)
Fe5 O22 C34 C35 176.8(6)
Fe4 O21 C34 O22 33.3(15)
Fe4 O21 C34 C35 -149.6(7)
O22 C34 C35 C36 56.3(15)
O21 C34 C35 C36 -121.1(12)
O22 C34 C35 C38 -179.2(11)
O21 C34 C35 C38 3.4(15)
O22 C34 C35 C37 -58.9(13)
O21 C34 C35 C37 123.7(11)
Fe4 O23 C39 O24 -11.5(12)
Fe4 O23 C39 C40 171.1(5)
Fe6 O24 C39 O23 11.9(12)
Fe6 O24 C39 C40 -170.7(5)
O23 C39 C40 C42 98.1(11)
O24 C39 C40 C42 -79.5(10)
O23 C39 C40 C43 -134.5(10)
O24 C39 C40 C43 47.9(11)
O23 C39 C40 C43A -85(2)
O24 C39 C40 C43A 97(2)
O23 C39 C40 C42A 40(2)
O24 C39 C40 C42A -137.1(19)
O23 C39 C40 C41 -21.7(11)
O24 C39 C40 C41 160.7(9)
O23 C39 C40 C41A 156.5(18)
O24 C39 C40 C41A -21.1(19)
Fe5 O25 C44 O26 -4.1(17)
Fe5 O25 C44 C45 -172.2(8)
Fe5 O25 C44 C45A 159.5(10)
Fe6 O26 C44 O25 -25.9(17)
Fe6 O26 C44 C45 140.4(10)
Fe6 O26 C44 C45A 166.3(7)
O25 C44 C45 C48 -71.2(14)
O26 C44 C45 C48 120.7(14)
C45A C44 C45 C48 70.0(17)
O25 C44 C45 C46 165.3(12)
O26 C44 C45 C46 -2.8(19)
C45A C44 C45 C46 -53.6(15)
O25 C44 C45 C47 45.6(16)
O26 C44 C45 C47 -122.5(15)
C45A C44 C45 C47 -173(2)
O25 C44 C45A C47A 88.7(17)
O26 C44 C45A C47A -105.0(13)
C45 C44 C45A C47A 34.8(14)
O25 C44 C45A C48A -27(2)
O26 C44 C45A C48A 139.4(14)
C45 C44 C45A C48A -80.8(18)
O25 C44 C45A C46A -146.8(16)
O26 C44 C45A C46A 19.4(18)
C45 C44 C45A C46A 159(2)
C53 N1 C49 C50 -0.2(12)
Fe1 N1 C49 C50 179.3(6)
N1 C49 C50 C51 -1.2(13)
C49 C50 C51 C52 1.9(14)
C50 C51 C52 C53 -1.4(14)
C49 N1 C53 C52 0.7(12)
Fe1 N1 C53 C52 -178.7(7)
C51 C52 C53 N1 0.0(13)
O2 Fe5 N2 C58 -92(4)
O10 Fe5 N2 C58 69.1(19)
O7 Fe5 N2 C58 163.2(19)
O25 Fe5 N2 C58 -106.6(19)
O22 Fe5 N2 C58 -21.6(19)
O2 Fe5 N2 C54 72(4)
O10 Fe5 N2 C54 -127.5(8)
O7 Fe5 N2 C54 -33.4(8)
O25 Fe5 N2 C54 56.8(8)
O22 Fe5 N2 C54 141.8(8)
C58 N2 C54 C55 -5.1(17)
Fe5 N2 C54 C55 -172.8(10)
N2 C54 C55 C56 -2(2)
C54 C55 C56 C57 9(4)
C55 C56 C57 C58 -8(4)
C54 N2 C58 C57 7(3)
Fe5 N2 C58 C57 171(2)
C56 C57 C58 N2 -1(5)
C54A C55A C56A C57A 5(5)
C55A C56A C57A C58A -9(6)

loop_
_platon_squeeze_void_nr
_platon_squeeze_void_average_x
_platon_squeeze_void_average_y
_platon_squeeze_void_average_z
_platon_squeeze_void_volume
_platon_squeeze_void_count_electrons
_platon_squeeze_void_content
1 0.000 0.500 0.000 591 14 ' '
2 0.500 0.000 0.500 591 13 ' '
3 0.236 0.544 0.537 15 0 ' '
4 0.263 0.044 0.963 15 0 ' '
5 0.736 0.956 0.037 15 0 ' '
6 0.763 0.456 0.463 15 0 ' '
